data_2005131
loop_
_publ_author_name
'Bruckmann, J.'
'Kr\"uger, C.'

_publ_section_title
;
 Tris(<i>n</i>-propyl)phosphine and Tris(isopropyl)phosphine
;
_journal_issue 7
_journal_name_full 'Acta Crystallographica Section C'
_journal_page_first 1733
_journal_page_last 1736
_journal_paper_doi 10.1107/S0108270195017100
_journal_volume 52
_journal_year 1996
_chemical_formula_sum 'C9 H21 P'
_chemical_formula_weight 160.24
_space_group_IT_number 14
_symmetry_cell_setting monoclinic
_symmetry_space_group_name_Hall '-P 2yn'
_symmetry_space_group_name_H-M 'P 1 21/n 1'
_atom_type_scat_source IntTabIV
_cell_angle_alpha 90
_cell_angle_beta 106.19(2)
_cell_angle_gamma 90
_cell_formula_units_Z 4
_cell_length_a 8.622(3)
_cell_length_b 14.368(2)
_cell_length_c 8.928(2)
_cell_measurement_reflns_used 25
_cell_measurement_temperature 102
_cell_measurement_theta_max 16.2
_cell_measurement_theta_min 8.3
_cell_volume 1062.1(5)
_computing_cell_refinement 'CAD-4 Software'
_computing_data_collection 'CAD-4 Software (Enraf--Nonius, 1989)'
_computing_data_reduction 'DATAP (Coppens, Leiserowitz & Rabinovich, 1965)'
_computing_molecular_graphics
;
ORTEPII (Johnson, 1976); XANADU (Roberts & Sheldrick, 1976); SYBYL (Tripos
Assoc. Inc., 19??)
;
_computing_publication_material 'DAESD (Davis & Harris, 1970)'
_computing_structure_refinement
;
SHELX93 (Sheldrick, 1993); GFMLX (Flack, 1983; Busing, Martin & Levy, 1962)
;
_computing_structure_solution 'SHELX86 (Sheldrick, 1990)'
_diffrn_measurement_device 'Enraf-Nonius CAD-4'
_diffrn_measurement_method '\w/2\q scans'
_diffrn_radiation_type MoK\a
_diffrn_radiation_wavelength 0.71073
_diffrn_reflns_av_R_equivalents 0.008
_diffrn_reflns_limit_h_max 11
_diffrn_reflns_limit_h_min -11
_diffrn_reflns_limit_k_max 18
_diffrn_reflns_limit_k_min 0
_diffrn_reflns_limit_l_max 10
_diffrn_reflns_limit_l_min 0
_diffrn_reflns_number 2702
_diffrn_reflns_theta_max 27.54
_diffrn_standards_decay_% 25.5
_diffrn_standards_interval_time 30
_diffrn_standards_number 3
_exptl_absorpt_coefficient_mu 0.194
_exptl_absorpt_correction_type none
_exptl_crystal_colour colourless
_exptl_crystal_density_diffrn 1.00
_exptl_crystal_density_method none
_exptl_crystal_description cylindrical
_exptl_crystal_size_max 0.8
_exptl_crystal_size_rad 0.3
_refine_diff_density_max 1.24
_refine_diff_density_min -1.21
_refine_ls_extinction_method none
_refine_ls_goodness_of_fit_obs 1.75
_refine_ls_hydrogen_treatment refall
_refine_ls_number_parameters 175
_refine_ls_number_reflns 2000
_refine_ls_R_factor_obs 0.078
_refine_ls_shift/esd_max 0.03
_refine_ls_structure_factor_coef F
_refine_ls_weighting_details w=1/\s^2^(F)
_refine_ls_weighting_scheme calc
_refine_ls_wR_factor_obs 0.101
_reflns_number_observed 2000
_reflns_number_total 2440
_reflns_observed_criterion I>2\s(I)
_cod_data_source_file jz1100.cif
_cod_data_source_block 2
_cod_depositor_comments
;
The following automatic conversions were performed:

'_refine_ls_weighting_scheme' value ' w=1/\s^2^(F)' was changed to
'calc'. New tag '_refine_ls_weighting_details' was created. The value
of the new tag was set to 'w=1/\s^2^(F)'.

Automatic conversion script
Id: cif_fix_values 3143 2015-03-26 13:38:13Z robertas 
;
_cod_original_cell_volume 1062.2(5)
_cod_original_sg_symbol_H-M 'P 21/n'
_cod_database_code 2005131

loop_
_symmetry_equiv_pos_as_xyz
x,y,z
1/2+x,1/2-y,1/2+z
-x,-y,-z
1/2-x,1/2+y,1/2-z

loop_
_atom_site_label
_atom_site_fract_x
_atom_site_fract_y
_atom_site_fract_z
_atom_site_U_iso_or_equiv
P .0324(1) .2235(1) .8070(1) .018(1)
C1 -.0922(3) .3251(2) .7159(3) .020(1)
C2 -.1435(4) .3782(2) .8426(4) .027(2)
C3 .0035(4) .3889(2) .6387(4) .028(2)
C4 -.1166(3) .1364(2) .8386(4) .022(2)
C5 -.2950(4) .1525(2) .7540(4) .029(2)
C6 -.0932(4) .1236(3) 1.0133(4) .035(2)
C7 .0927(3) .1715(2) .6413(3) .020(1)
C8 -.0427(4) .1437(2) .4965(4) .029(2)
C9 .2072(4) .0898(2) .7016(4) .027(2)
H1 -.177(5) .303(3) .648(5) ?
H2a -.195(5) .341(3) .911(6) ?
H2b -.041(4) .410(2) .915(4) ?
H2c -.219(5) .427(3) .793(5) ?
H3a .050(5) .362(3) .557(5) ?
H3b .129(5) .405(3) .726(5) ?
H3c -.046(4) .444(3) .613(5) ?
H4 -.078(4) .081(3) .809(4) ?
H5a -.319(6) .160(4) .623(7) ?
H5b -.349(4) .210(3) .792(5) ?
H5c -.362(4) .099(3) .778(4) ?
H6a -.124(8) .181(5) 1.055(8) ?
H6b .023(4) .110(2) 1.069(4) ?
H6c -.177(6) .077(3) 1.016(6) ?
H7 .148(5) .220(3) .603(5) ?
H8a -.118(4) .197(3) .463(5) ?
H8b .008(4) .124(2) .411(5) ?
H8c -.118(5) .090(3) .516(5) ?
H9a .258(5) .064(3) .629(5) ?
H9b .300(5) .109(3) .783(5) ?
H9c .155(5) .039(3) .747(5) ?

loop_
_geom_angle_atom_site_label_1
_geom_angle_atom_site_label_2
_geom_angle_atom_site_label_3
_geom_angle
_geom_angle_publ_flag
C7 P C4 102.00(10) yes
C4 P C1 104.70(10) yes
C3 C1 P 110.5(2) yes
C6 C4 C5 110.5(3) yes
C5 C4 P 117.5(2) yes
C9 C7 P 109.0(2) yes
C7 P C1 102.90(10) yes
C3 C1 C2 109.9(2) yes
C2 C1 P 108.6(2) yes
C6 C4 P 109.5(2) yes
C9 C7 C8 111.1(3) yes
C8 C7 P 117.4(2) yes

loop_
_geom_bond_atom_site_label_1
_geom_bond_atom_site_label_2
_geom_bond_distance
_geom_bond_publ_flag
P C1 1.860(3) yes
P C7 1.856(3) yes
C1 C3 1.522(4) yes
C4 C6 1.527(5) yes
C7 C9 1.533(4) yes
P C4 1.872(3) yes
C1 C2 1.529(5) yes
C4 C5 1.531(4) yes
C7 C8 1.534(5) yes
